data_7710582
loop_
_publ_author_name
'Brager, Dominique M.'
'Marwitz, Alexander C.'
'Cahill, Christopher L.'

_publ_section_title
;
 A spectroscopic, structural, and computational study of Ag-oxo
 interactions in Ag<sup>+</sup>/UO<sub>2</sub><sup>2+</sup> complexes.
;
_journal_name_full 'Dalton transactions (Cambridge, England : 2003)'
_journal_paper_doi 10.1039/d2dt01161a
_journal_year 2022
_chemical_formula_moiety '2(C8 H6 Ag N4), C14 H8 F2 N O9 U, N O3, H2 O'
_chemical_formula_sum 'C30 H22 Ag2 F2 N10 O13 U'
_chemical_formula_weight 1222.35
_space_group_crystal_system orthorhombic
_space_group_IT_number 56
_space_group_name_Hall '-P 2ab 2ac'
_space_group_name_H-M_alt 'P c c n'
_atom_sites_solution_hydrogens mixed
_audit_update_record
;
2022-05-20 deposited with the CCDC.	2022-06-22 downloaded from the CCDC.
;
_cell_angle_alpha 90
_cell_angle_beta 90
_cell_angle_gamma 90
_cell_formula_units_Z 8
_cell_length_a 17.6419(10)
_cell_length_b 33.4658(19)
_cell_length_c 12.2346(7)
_cell_measurement_reflns_used 9635
_cell_measurement_temperature 100(2)
_cell_measurement_theta_max 54.214
_cell_measurement_theta_min 5.453
_cell_volume 7223.3(7)
_computing_cell_refinement 'APEX3 v2019.1-0 (Bruker AXS)'
_computing_data_collection 'Bruker Instrument Service vV6.2.12'
_computing_data_reduction 'SAINT V8.40A (Bruker Nano, Inc., 2019)'
_computing_molecular_graphics 'shelXle (C.B. Huebschle, rev 958)'
_computing_publication_material 'shelXle (C.B. Huebschle, rev 958)'
_computing_structure_refinement 'SHELXL-2018/3 (Sheldrick, 2018)'
_computing_structure_solution 'SHELXT 2014/5 (Sheldrick, 2014)'
_diffrn_ambient_temperature 100(2)
_diffrn_detector_area_resol_mean 7.3910
_diffrn_measured_fraction_theta_full 0.997
_diffrn_measured_fraction_theta_max 0.997
_diffrn_measurement_device_type 'Bruker D8 QUEST'
_diffrn_measurement_method '\f and \w scans'
_diffrn_radiation_type MoK\a
_diffrn_radiation_wavelength 0.71073
_diffrn_reflns_av_R_equivalents 0.0553
_diffrn_reflns_av_unetI/netI 0.0223
_diffrn_reflns_Laue_measured_fraction_full 0.997
_diffrn_reflns_Laue_measured_fraction_max 0.997
_diffrn_reflns_limit_h_max 22
_diffrn_reflns_limit_h_min -22
_diffrn_reflns_limit_k_max 42
_diffrn_reflns_limit_k_min -42
_diffrn_reflns_limit_l_max 15
_diffrn_reflns_limit_l_min -15
_diffrn_reflns_number 123734
_diffrn_reflns_point_group_measured_fraction_full 0.997
_diffrn_reflns_point_group_measured_fraction_max 0.997
_diffrn_reflns_theta_full 25.242
_diffrn_reflns_theta_max 27.116
_diffrn_reflns_theta_min 2.115
_diffrn_source 'microfocus sealed tube'
_diffrn_source_type 'Incoatec I\mS 3.0'
_exptl_absorpt_coefficient_mu 5.637
_exptl_absorpt_correction_T_max 0.7455
_exptl_absorpt_correction_T_min 0.3551
_exptl_absorpt_correction_type multi-scan
_exptl_absorpt_process_details 'SADABS, G. Sheldrick (1999)'
_exptl_crystal_colour yellow
_exptl_crystal_density_diffrn 2.248
_exptl_crystal_description 'rectangular blocks'
_exptl_crystal_F_000 4640
_exptl_crystal_size_max 0.510
_exptl_crystal_size_mid 0.378
_exptl_crystal_size_min 0.199
_refine_diff_density_max 0.692
_refine_diff_density_min -0.906
_refine_diff_density_rms 0.082
_refine_ls_extinction_method none
_refine_ls_goodness_of_fit_ref 1.109
_refine_ls_hydrogen_treatment mixed
_refine_ls_matrix_type full
_refine_ls_number_parameters 532
_refine_ls_number_reflns 7971
_refine_ls_number_restraints 0
_refine_ls_restrained_S_all 1.109
_refine_ls_R_factor_all 0.0203
_refine_ls_R_factor_gt 0.0192
_refine_ls_shift/su_max 0.002
_refine_ls_shift/su_mean 0.000
_refine_ls_structure_factor_coef Fsqd
_refine_ls_weighting_details 'w=1/[\s^2^(Fo^2^)+(0.0026P)^2^+13.9226P] where P=(Fo^2^+2Fc^2^)/3'
_refine_ls_weighting_scheme calc
_refine_ls_wR_factor_gt 0.0430
_refine_ls_wR_factor_ref 0.0435
_reflns_Friedel_coverage 0.000
_reflns_number_gt 7687
_reflns_number_total 7971
_reflns_threshold_expression 'I > 2\s(I)'
_cod_data_source_file d2dt01161a2.cif
_cod_data_source_block Cmpd10_DMB2_55_E
_cod_database_code 7710582
_shelx_space_group_comment
;
The symmetry employed for this shelxl refinement is uniquely defined
by the following loop, which should always be used as a source of
symmetry information in preference to the above space-group names.
They are only intended as comments.
;

loop_
_space_group_symop_operation_xyz
'x, y, z'
'-x+1/2, -y+1/2, z'
'-x, y+1/2, -z+1/2'
'x+1/2, -y, -z+1/2'
'-x, -y, -z'
'x-1/2, y-1/2, -z'
'x, -y-1/2, z-1/2'
'-x-1/2, y, z-1/2'

loop_
_atom_site_label
_atom_site_type_symbol
_atom_site_fract_x
_atom_site_fract_y
_atom_site_fract_z
_atom_site_U_iso_or_equiv
_atom_site_adp_type
_atom_site_occupancy
_atom_site_site_symmetry_order
_atom_site_calc_flag
_atom_site_refinement_flags_posn
_atom_site_refinement_flags_adp
_atom_site_refinement_flags_occupancy
_atom_site_disorder_assembly
_atom_site_disorder_group
U1 U 0.38962(2) 0.38113(2) 0.14104(2) 0.01275(3) Uani 1 1 d . . . . .
Ag1 Ag 0.51628(2) 0.49210(2) 0.24892(2) 0.02040(5) Uani 1 1 d . . . . .
Ag2 Ag 0.250000 0.750000 1.18032(2) 0.02995(7) Uani 1 2 d S T P . .
Ag3 Ag 0.250000 0.250000 0.36070(2) 0.02681(7) Uani 1 2 d S T P . .
F1 F 0.29367(10) 0.53220(5) 0.66795(13) 0.0289(4) Uani 1 1 d . . . . .
F2 F 0.55879(9) 0.15202(4) 0.27106(13) 0.0254(3) Uani 1 1 d . . . . .
O1 O 0.48650(10) 0.39278(6) 0.16510(15) 0.0195(4) Uani 1 1 d . . . . .
O2 O 0.29381(11) 0.36945(6) 0.11347(16) 0.0229(4) Uani 1 1 d . . . . .
O3 O 0.35586(10) 0.44599(5) 0.21767(14) 0.0190(4) Uani 1 1 d . . . . .
O4 O 0.35677(11) 0.39476(5) 0.32963(15) 0.0194(4) Uani 1 1 d . . . . .
O5 O 0.40259(11) 0.32195(5) 0.25804(15) 0.0201(4) Uani 1 1 d . . . . .
O6 O 0.43289(11) 0.31469(5) 0.08555(14) 0.0214(4) Uani 1 1 d . . . . .
O7 O 0.41044(12) 0.37474(6) -0.06166(15) 0.0247(4) Uani 1 1 d . . . . .
O8 O 0.38325(11) 0.43395(5) -0.00444(15) 0.0207(4) Uani 1 1 d . . . . .
O9 O 0.39248(12) 0.42266(6) -0.17978(16) 0.0300(5) Uani 1 1 d . . . . .
O10 O 0.18232(11) 0.65561(6) 0.94079(15) 0.0261(4) Uani 1 1 d . . . . .
O11 O 0.20901(14) 0.62692(7) 1.0937(2) 0.0407(6) Uani 1 1 d . . . . .
O12 O 0.12151(12) 0.67189(7) 1.08628(17) 0.0331(5) Uani 1 1 d . . . . .
N1 N 0.56644(11) 0.47351(6) 0.08655(16) 0.0134(4) Uani 1 1 d . . . . .
N2 N 0.55146(11) 0.47391(6) -0.10572(16) 0.0144(4) Uani 1 1 d . . . . .
N3 N 0.51532(11) 0.45705(6) 0.41226(16) 0.0138(4) Uani 1 1 d . . . . .
N4 N 0.50012(12) 0.46218(6) 0.60487(17) 0.0146(4) Uani 1 1 d . . . . .
N5 N 0.29737(12) 0.71777(6) 1.02719(16) 0.0152(4) Uani 1 1 d . . . . .
N6 N 0.30103(12) 0.71934(6) 0.83351(17) 0.0168(4) Uani 1 1 d . . . . .
N7 N 0.20962(11) 0.28472(6) 0.20758(16) 0.0144(4) Uani 1 1 d . . . . .
N8 N 0.20194(12) 0.28229(6) 0.01365(16) 0.0159(4) Uani 1 1 d . . . . .
N9 N 0.39522(13) 0.41108(7) -0.08577(18) 0.0203(5) Uani 1 1 d . . . . .
N10 N 0.17123(12) 0.65147(7) 1.04146(18) 0.0197(4) Uani 1 1 d . . . . .
C1 C 0.34642(13) 0.43180(7) 0.3133(2) 0.0158(5) Uani 1 1 d . . . . .
C2 C 0.32686(13) 0.45845(7) 0.4062(2) 0.0150(5) Uani 1 1 d . . . . .
C3 C 0.31766(14) 0.44234(8) 0.5102(2) 0.0177(5) Uani 1 1 d . . . . .
H3 H 0.319325 0.414198 0.520079 0.021 Uiso 1 1 calc R U . . .
C4 C 0.30608(15) 0.46710(8) 0.5994(2) 0.0203(5) Uani 1 1 d . . . . .
H4 H 0.300266 0.456454 0.670864 0.024 Uiso 1 1 calc R U . . .
C5 C 0.30328(14) 0.50766(8) 0.5809(2) 0.0197(5) Uani 1 1 d . . . . .
C6 C 0.31004(14) 0.52470(8) 0.4787(2) 0.0185(5) Uani 1 1 d . . . . .
H6 H 0.306782 0.552830 0.469340 0.022 Uiso 1 1 calc R U . . .
C7 C 0.32172(14) 0.49961(8) 0.3900(2) 0.0170(5) Uani 1 1 d . . . . .
H7 H 0.326200 0.510437 0.318522 0.020 Uiso 1 1 calc R U . . .
C8 C 0.43191(14) 0.30121(7) 0.1826(2) 0.0170(5) Uani 1 1 d . . . . .
C9 C 0.46677(14) 0.26176(7) 0.2074(2) 0.0156(5) Uani 1 1 d . . . . .
C10 C 0.45926(14) 0.24498(8) 0.3108(2) 0.0176(5) Uani 1 1 d . . . . .
H10 H 0.432885 0.259116 0.366394 0.021 Uiso 1 1 calc R U . . .
C11 C 0.49003(15) 0.20771(8) 0.3334(2) 0.0182(5) Uani 1 1 d . . . . .
H11 H 0.484146 0.195574 0.403129 0.022 Uiso 1 1 calc R U . . .
C12 C 0.52957(14) 0.18897(7) 0.2505(2) 0.0185(5) Uani 1 1 d . . . . .
C13 C 0.54060(15) 0.20517(8) 0.1483(2) 0.0193(5) Uani 1 1 d . . . . .
H13 H 0.569810 0.191650 0.094544 0.023 Uiso 1 1 calc R U . . .
O13 O 0.22802(14) 0.59530(7) 0.79699(19) 0.0319(5) Uani 1 1 d . . . . .
H2 H 0.252(3) 0.6074(13) 0.744(4) 0.058(13) Uiso 1 1 d . . . . .
H1 H 0.214(2) 0.6160(11) 0.838(3) 0.034(10) Uiso 1 1 d . . . . .
C14 C 0.50760(15) 0.24189(8) 0.1265(2) 0.0181(5) Uani 1 1 d . . . . .
H14 H 0.512847 0.253567 0.056131 0.022 Uiso 1 1 calc R U . . .
C15 C 0.50431(13) 0.47779(7) 0.50504(18) 0.0109(4) Uani 1 1 d . . . . .
C16 C 0.50929(14) 0.42251(8) 0.6134(2) 0.0181(5) Uani 1 1 d . . . . .
H16 H 0.506311 0.410361 0.683458 0.022 Uiso 1 1 calc R U . . .
C17 C 0.52294(14) 0.39889(8) 0.5230(2) 0.0188(5) Uani 1 1 d . . . . .
H17 H 0.530478 0.370890 0.529706 0.023 Uiso 1 1 calc R U . . .
C18 C 0.52518(14) 0.41763(7) 0.4225(2) 0.0166(5) Uani 1 1 d . . . . .
H18 H 0.533983 0.402058 0.358802 0.020 Uiso 1 1 calc R U . . .
C19 C 0.53234(13) 0.48546(7) -0.00564(19) 0.0117(4) Uani 1 1 d . . . . .
C20 C 0.62331(14) 0.44724(8) 0.0765(2) 0.0172(5) Uani 1 1 d . . . . .
H20 H 0.649051 0.438417 0.140248 0.021 Uiso 1 1 calc R U . . .
C21 C 0.64561(14) 0.43260(7) -0.0244(2) 0.0173(5) Uani 1 1 d . . . . .
H21 H 0.684942 0.413372 -0.031115 0.021 Uiso 1 1 calc R U . . .
C22 C 0.60794(14) 0.44730(8) -0.1145(2) 0.0169(5) Uani 1 1 d . . . . .
H22 H 0.622467 0.438289 -0.185085 0.020 Uiso 1 1 calc R U . . .
C23 C 0.27708(13) 0.73281(7) 0.93035(19) 0.0133(5) Uani 1 1 d . . . . .
C24 C 0.34354(14) 0.68616(8) 1.0262(2) 0.0187(5) Uani 1 1 d . . . . .
H24 H 0.357345 0.674145 1.093686 0.022 Uiso 1 1 calc R U . . .
C25 C 0.37183(15) 0.67039(8) 0.9304(2) 0.0212(5) Uani 1 1 d . . . . .
H25 H 0.405570 0.648265 0.930605 0.025 Uiso 1 1 calc R U . . .
C26 C 0.34894(15) 0.68817(8) 0.8345(2) 0.0223(6) Uani 1 1 d . . . . .
H26 H 0.367577 0.678098 0.767035 0.027 Uiso 1 1 calc R U . . .
C27 C 0.22588(13) 0.26847(7) 0.11049(19) 0.0129(5) Uani 1 1 d . . . . .
C28 C 0.16701(14) 0.31788(7) 0.2071(2) 0.0167(5) Uani 1 1 d . . . . .
H28 H 0.155170 0.330466 0.274544 0.020 Uiso 1 1 calc R U . . .
C29 C 0.13990(14) 0.33422(8) 0.1112(2) 0.0189(5) Uani 1 1 d . . . . .
H29 H 0.109344 0.357599 0.111555 0.023 Uiso 1 1 calc R U . . .
C30 C 0.15893(14) 0.31527(8) 0.0149(2) 0.0194(5) Uani 1 1 d . . . . .
H30 H 0.141040 0.325892 -0.052343 0.023 Uiso 1 1 calc R U . . .

loop_
_atom_site_aniso_label
_atom_site_aniso_U_11
_atom_site_aniso_U_22
_atom_site_aniso_U_33
_atom_site_aniso_U_23
_atom_site_aniso_U_13
_atom_site_aniso_U_12
U1 0.01379(5) 0.01250(5) 0.01196(5) 0.00058(3) 0.00044(3) -0.00126(3)
Ag1 0.02595(10) 0.02880(11) 0.00645(8) 0.00061(7) 0.00059(7) 0.00534(8)
Ag2 0.04116(18) 0.04298(19) 0.00572(13) 0.000 0.000 0.01041(15)
Ag3 0.02902(16) 0.04570(19) 0.00570(12) 0.000 0.000 0.00731(14)
F1 0.0355(10) 0.0299(9) 0.0213(8) -0.0098(7) 0.0032(7) 0.0062(7)
F2 0.0328(9) 0.0141(7) 0.0292(9) -0.0039(6) -0.0092(7) 0.0069(6)
O1 0.0180(9) 0.0226(9) 0.0180(9) -0.0014(7) -0.0005(7) 0.0000(7)
O2 0.0202(10) 0.0212(9) 0.0273(10) 0.0040(8) -0.0043(8) -0.0036(8)
O3 0.0245(10) 0.0173(9) 0.0150(9) 0.0016(7) 0.0025(7) 0.0021(7)
O4 0.0269(10) 0.0147(9) 0.0166(9) 0.0018(7) 0.0047(7) 0.0027(7)
O5 0.0296(10) 0.0148(9) 0.0158(9) 0.0025(7) 0.0047(7) 0.0051(7)
O6 0.0350(11) 0.0161(9) 0.0129(9) 0.0008(7) 0.0010(8) 0.0026(8)
O7 0.0415(12) 0.0172(9) 0.0153(9) 0.0001(7) 0.0016(8) 0.0031(8)
O8 0.0292(10) 0.0160(9) 0.0169(9) 0.0010(7) 0.0032(7) -0.0022(7)
O9 0.0452(13) 0.0298(11) 0.0150(10) 0.0065(8) 0.0007(8) 0.0003(9)
O10 0.0247(10) 0.0359(11) 0.0177(9) -0.0047(8) -0.0002(8) 0.0021(9)
O11 0.0471(14) 0.0409(13) 0.0342(13) 0.0126(10) -0.0024(11) 0.0211(11)
O12 0.0316(11) 0.0467(13) 0.0210(10) -0.0111(10) -0.0025(9) 0.0169(10)
N1 0.0159(10) 0.0140(10) 0.0104(9) 0.0012(8) -0.0005(8) -0.0008(8)
N2 0.0151(10) 0.0172(10) 0.0110(9) -0.0002(8) 0.0006(8) 0.0001(8)
N3 0.0150(10) 0.0162(10) 0.0100(9) -0.0018(8) -0.0011(8) 0.0016(8)
N4 0.0169(10) 0.0159(10) 0.0110(9) 0.0030(8) 0.0007(8) 0.0015(8)
N5 0.0167(10) 0.0177(10) 0.0113(10) -0.0003(8) -0.0011(8) -0.0012(8)
N6 0.0203(11) 0.0196(11) 0.0107(10) -0.0024(8) 0.0024(8) -0.0030(8)
N7 0.0149(10) 0.0176(10) 0.0108(9) -0.0009(8) 0.0001(8) -0.0007(8)
N8 0.0160(10) 0.0205(11) 0.0111(10) 0.0029(8) -0.0023(8) -0.0026(8)
N9 0.0247(12) 0.0208(11) 0.0153(11) 0.0025(9) 0.0019(9) -0.0008(9)
N10 0.0181(11) 0.0226(11) 0.0184(11) -0.0043(9) -0.0038(9) -0.0011(9)
C1 0.0122(11) 0.0170(12) 0.0181(12) -0.0005(10) 0.0012(9) 0.0000(9)
C2 0.0105(11) 0.0179(12) 0.0165(12) -0.0009(10) 0.0009(9) 0.0009(9)
C3 0.0154(12) 0.0175(12) 0.0201(13) 0.0018(10) 0.0027(10) 0.0021(10)
C4 0.0183(12) 0.0267(14) 0.0158(12) 0.0022(10) 0.0034(10) 0.0037(11)
C5 0.0156(12) 0.0255(13) 0.0179(13) -0.0080(11) 0.0029(10) 0.0033(10)
C6 0.0157(12) 0.0163(12) 0.0235(13) -0.0013(10) 0.0023(10) 0.0013(10)
C7 0.0152(12) 0.0182(12) 0.0176(12) 0.0019(10) 0.0007(9) 0.0015(10)
C8 0.0185(12) 0.0159(12) 0.0165(12) -0.0013(10) -0.0007(10) -0.0007(10)
C9 0.0155(11) 0.0135(12) 0.0179(12) -0.0012(9) -0.0004(9) -0.0015(9)
C10 0.0185(12) 0.0178(12) 0.0166(12) -0.0022(10) -0.0017(10) 0.0008(10)
C11 0.0221(13) 0.0170(12) 0.0156(12) -0.0003(10) -0.0046(10) -0.0011(10)
C12 0.0179(12) 0.0122(11) 0.0254(13) -0.0041(10) -0.0078(10) 0.0010(9)
C13 0.0176(12) 0.0170(12) 0.0233(13) -0.0083(10) 0.0015(10) -0.0020(10)
O13 0.0464(14) 0.0236(11) 0.0258(11) -0.0032(9) 0.0048(10) 0.0038(10)
C14 0.0219(13) 0.0172(12) 0.0152(12) -0.0022(10) 0.0016(10) -0.0034(10)
C15 0.0095(10) 0.0147(12) 0.0086(10) 0.0010(8) 0.0013(8) -0.0002(8)
C16 0.0175(12) 0.0201(13) 0.0167(12) 0.0053(10) 0.0016(10) 0.0021(10)
C17 0.0175(12) 0.0142(12) 0.0249(13) 0.0021(10) 0.0006(10) 0.0024(10)
C18 0.0150(11) 0.0175(12) 0.0174(12) -0.0051(10) -0.0004(9) 0.0023(9)
C19 0.0132(11) 0.0122(11) 0.0098(10) 0.0000(8) 0.0018(8) -0.0036(9)
C20 0.0174(12) 0.0183(12) 0.0158(12) 0.0030(10) -0.0020(10) 0.0020(10)
C21 0.0148(12) 0.0166(12) 0.0204(12) 0.0000(10) 0.0019(10) 0.0014(9)
C22 0.0174(12) 0.0204(13) 0.0129(11) -0.0033(10) 0.0045(9) 0.0000(10)
C23 0.0150(11) 0.0161(11) 0.0089(11) 0.0003(9) 0.0000(9) -0.0034(10)
C24 0.0164(12) 0.0204(13) 0.0192(12) 0.0019(10) -0.0028(10) -0.0008(10)
C25 0.0177(12) 0.0173(13) 0.0285(14) -0.0018(11) 0.0013(11) -0.0005(10)
C26 0.0222(13) 0.0249(14) 0.0200(13) -0.0078(11) 0.0072(11) -0.0042(11)
C27 0.0124(11) 0.0175(12) 0.0089(11) 0.0016(9) -0.0005(8) -0.0042(9)
C28 0.0161(12) 0.0170(12) 0.0170(12) -0.0018(10) 0.0019(9) -0.0039(9)
C29 0.0153(12) 0.0143(12) 0.0271(14) 0.0037(10) -0.0018(10) -0.0033(10)
C30 0.0168(12) 0.0225(13) 0.0189(13) 0.0064(10) -0.0055(10) -0.0043(10)

loop_
_atom_type_symbol
_atom_type_description
_atom_type_scat_dispersion_real
_atom_type_scat_dispersion_imag
_atom_type_scat_source
C C 0.0033 0.0016 'International Tables Vol C Tables 4.2.6.8 and 6.1.1.4'
H H 0.0000 0.0000 'International Tables Vol C Tables 4.2.6.8 and 6.1.1.4'
Ag Ag -0.8971 1.1015 'International Tables Vol C Tables 4.2.6.8 and 6.1.1.4'
F F 0.0171 0.0103 'International Tables Vol C Tables 4.2.6.8 and 6.1.1.4'
N N 0.0061 0.0033 'International Tables Vol C Tables 4.2.6.8 and 6.1.1.4'
O O 0.0106 0.0060 'International Tables Vol C Tables 4.2.6.8 and 6.1.1.4'
U U -9.6767 9.6646 'International Tables Vol C Tables 4.2.6.8 and 6.1.1.4'

loop_
_geom_angle_atom_site_label_1
_geom_angle_atom_site_label_2
_geom_angle_atom_site_label_3
_geom_angle
_geom_angle_site_symmetry_1
_geom_angle_site_symmetry_3
_geom_angle_publ_flag
O2 U1 O1 178.52(9) . . ?
O2 U1 O4 89.69(8) . . ?
O1 U1 O4 91.77(7) . . ?
O2 U1 O3 92.10(8) . . ?
O1 U1 O3 88.62(7) . . ?
O4 U1 O3 53.67(6) . . ?
O2 U1 O6 92.55(8) . . ?
O1 U1 O6 86.86(8) . . ?
O4 U1 O6 120.67(6) . . ?
O3 U1 O6 172.66(6) . . ?
O2 U1 O5 91.26(8) . . ?
O1 U1 O5 89.47(8) . . ?
O4 U1 O5 67.59(6) . . ?
O3 U1 O5 121.12(6) . . ?
O6 U1 O5 53.09(6) . . ?
O2 U1 O8 88.72(8) . . ?
O1 U1 O8 90.35(7) . . ?
O4 U1 O8 122.13(6) . . ?
O3 U1 O8 68.59(6) . . ?
O6 U1 O8 117.19(6) . . ?
O5 U1 O8 170.28(6) . . ?
O2 U1 O7 86.15(8) . . ?
O1 U1 O7 92.38(8) . . ?
O4 U1 O7 171.80(6) . . ?
O3 U1 O7 119.36(6) . . ?
O6 U1 O7 66.66(6) . . ?
O5 U1 O7 119.52(6) . . ?
O8 U1 O7 50.78(6) . . ?
N1 Ag1 N3 128.38(7) . . ?
N1 Ag1 N4 152.58(7) . 5_666 ?
N3 Ag1 N4 71.05(7) . 5_666 ?
N1 Ag1 N2 71.63(7) . 5_665 ?
N3 Ag1 N2 149.71(7) . 5_665 ?
N4 Ag1 N2 100.58(7) 5_666 5_665 ?
N5 Ag2 N5 72.13(10) . 2_565 ?
N5 Ag2 N6 136.00(7) . 7_576 ?
N5 Ag2 N6 125.97(7) 2_565 7_576 ?
N5 Ag2 N6 125.97(7) . 8_656 ?
N5 Ag2 N6 136.00(7) 2_565 8_656 ?
N6 Ag2 N6 72.14(10) 7_576 8_656 ?
N7 Ag3 N7 72.08(10) . 2 ?
N7 Ag3 N8 122.05(7) . 8_656 ?
N7 Ag3 N8 140.63(7) 2 8_656 ?
N7 Ag3 N8 140.63(7) . 7_566 ?
N7 Ag3 N8 122.05(7) 2 7_566 ?
N8 Ag3 N8 72.55(10) 8_656 7_566 ?
C1 O3 U1 93.05(14) . . ?
C1 O4 U1 93.90(15) . . ?
C8 O5 U1 93.18(15) . . ?
C8 O6 U1 93.39(15) . . ?
N9 O7 U1 96.64(14) . . ?
N9 O8 U1 97.09(14) . . ?
C19 N1 C20 117.0(2) . . ?
C19 N1 Ag1 118.80(16) . . ?
C20 N1 Ag1 123.67(16) . . ?
C19 N2 C22 117.1(2) . . ?
C19 N2 Ag1 114.07(16) . 5_665 ?
C22 N2 Ag1 128.67(16) . 5_665 ?
C18 N3 C15 116.7(2) . . ?
C18 N3 Ag1 125.41(16) . . ?
C15 N3 Ag1 117.89(16) . . ?
C15 N4 C16 116.9(2) . . ?
C15 N4 Ag1 116.49(16) . 5_666 ?
C16 N4 Ag1 126.47(17) . 5_666 ?
C24 N5 C23 117.0(2) . . ?
C24 N5 Ag2 126.58(17) . . ?
C23 N5 Ag2 116.41(16) . . ?
C23 N6 C26 117.0(2) . . ?
C23 N6 Ag2 116.40(17) . 7_575 ?
C26 N6 Ag2 126.54(17) . 7_575 ?
C27 N7 C28 116.9(2) . . ?
C27 N7 Ag3 116.63(16) . . ?
C28 N7 Ag3 126.26(17) . . ?
C30 N8 C27 116.9(2) . . ?
C30 N8 Ag3 126.84(17) . 7_565 ?
C27 N8 Ag3 115.91(16) . 7_565 ?
O9 N9 O8 122.8(2) . . ?
O9 N9 O7 122.0(2) . . ?
O8 N9 O7 115.2(2) . . ?
O9 N9 U1 175.61(18) . . ?
O8 N9 U1 57.58(12) . . ?
O7 N9 U1 57.84(12) . . ?
O11 N10 O12 121.3(2) . . ?
O11 N10 O10 119.8(2) . . ?
O12 N10 O10 118.9(2) . . ?
O4 C1 O3 119.4(2) . . ?
O4 C1 C2 119.9(2) . . ?
O3 C1 C2 120.6(2) . . ?
O4 C1 U1 59.33(13) . . ?
O3 C1 U1 60.05(13) . . ?
C2 C1 U1 177.59(17) . . ?
C3 C2 C7 120.3(2) . . ?
C3 C2 C1 119.6(2) . . ?
C7 C2 C1 120.0(2) . . ?
C4 C3 C2 120.4(2) . . ?
C4 C3 H3 119.8 . . ?
C2 C3 H3 119.8 . . ?
C5 C4 C3 117.8(2) . . ?
C5 C4 H4 121.1 . . ?
C3 C4 H4 121.1 . . ?
F1 C5 C4 118.2(2) . . ?
F1 C5 C6 118.2(2) . . ?
C4 C5 C6 123.6(2) . . ?
C5 C6 C7 118.1(2) . . ?
C5 C6 H6 120.9 . . ?
C7 C6 H6 120.9 . . ?
C6 C7 C2 119.8(2) . . ?
C6 C7 H7 120.1 . . ?
C2 C7 H7 120.1 . . ?
O5 C8 O6 119.5(2) . . ?
O5 C8 C9 120.5(2) . . ?
O6 C8 C9 120.0(2) . . ?
O5 C8 U1 60.24(13) . . ?
O6 C8 U1 59.91(13) . . ?
C9 C8 U1 170.68(17) . . ?
C10 C9 C14 120.2(2) . . ?
C10 C9 C8 120.3(2) . . ?
C14 C9 C8 119.5(2) . . ?
C11 C10 C9 120.5(2) . . ?
C11 C10 H10 119.8 . . ?
C9 C10 H10 119.8 . . ?
C12 C11 C10 117.3(2) . . ?
C12 C11 H11 121.3 . . ?
C10 C11 H11 121.3 . . ?
F2 C12 C13 118.1(2) . . ?
F2 C12 C11 117.8(2) . . ?
C13 C12 C11 124.0(2) . . ?
C12 C13 C14 117.7(2) . . ?
C12 C13 H13 121.2 . . ?
C14 C13 H13 121.2 . . ?
H2 O13 H1 101(3) . . ?
C13 C14 C9 120.3(2) . . ?
C13 C14 H14 119.9 . . ?
C9 C14 H14 119.9 . . ?
N4 C15 N3 125.5(2) . . ?
N4 C15 C15 117.3(3) . 5_666 ?
N3 C15 C15 117.2(2) . 5_666 ?
N4 C16 C17 121.7(2) . . ?
N4 C16 H16 119.2 . . ?
C17 C16 H16 119.2 . . ?
C16 C17 C18 117.3(2) . . ?
C16 C17 H17 121.4 . . ?
C18 C17 H17 121.4 . . ?
N3 C18 C17 121.8(2) . . ?
N3 C18 H18 119.1 . . ?
C17 C18 H18 119.1 . . ?
N2 C19 N1 125.2(2) . . ?
N2 C19 C19 117.7(3) . 5_665 ?
N1 C19 C19 117.1(3) . 5_665 ?
N1 C20 C21 121.8(2) . . ?
N1 C20 H20 119.1 . . ?
C21 C20 H20 119.1 . . ?
C22 C21 C20 116.7(2) . . ?
C22 C21 H21 121.6 . . ?
C20 C21 H21 121.6 . . ?
N2 C22 C21 122.1(2) . . ?
N2 C22 H22 118.9 . . ?
C21 C22 H22 118.9 . . ?
N5 C23 N6 125.1(2) . . ?
N5 C23 C23 117.45(14) . 2_565 ?
N6 C23 C23 117.49(14) . 2_565 ?
N5 C24 C25 122.1(2) . . ?
N5 C24 H24 118.9 . . ?
C25 C24 H24 118.9 . . ?
C26 C25 C24 116.9(2) . . ?
C26 C25 H25 121.5 . . ?
C24 C25 H25 121.5 . . ?
N6 C26 C25 121.9(2) . . ?
N6 C26 H26 119.1 . . ?
C25 C26 H26 119.1 . . ?
N7 C27 N8 125.2(2) . . ?
N7 C27 C27 117.17(14) . 2 ?
N8 C27 C27 117.58(14) . 2 ?
N7 C28 C29 121.8(2) . . ?
N7 C28 H28 119.1 . . ?
C29 C28 H28 119.1 . . ?
C28 C29 C30 117.3(2) . . ?
C28 C29 H29 121.3 . . ?
C30 C29 H29 121.3 . . ?
N8 C30 C29 121.7(2) . . ?
N8 C30 H30 119.1 . . ?
C29 C30 H30 119.1 . . ?

loop_
_geom_bond_atom_site_label_1
_geom_bond_atom_site_label_2
_geom_bond_distance
_geom_bond_site_symmetry_2
_geom_bond_publ_flag
U1 O2 1.7674(19) . ?
U1 O1 1.7775(18) . ?
U1 O4 2.4224(18) . ?
U1 O3 2.4383(18) . ?
U1 O6 2.4469(18) . ?
U1 O5 2.4543(18) . ?
U1 O8 2.5110(18) . ?
U1 O7 2.5160(19) . ?
Ag1 N1 2.262(2) . ?
Ag1 N3 2.317(2) . ?
Ag1 N4 2.371(2) 5_666 ?
Ag1 N2 2.407(2) 5_665 ?
Ag2 N5 2.318(2) . ?
Ag2 N5 2.318(2) 2_565 ?
Ag2 N6 2.319(2) 7_576 ?
Ag2 N6 2.319(2) 8_656 ?
Ag3 N7 2.317(2) . ?
Ag3 N7 2.317(2) 2 ?
Ag3 N8 2.321(2) 8_656 ?
Ag3 N8 2.321(2) 7_566 ?
F1 C5 1.355(3) . ?
F2 C12 1.363(3) . ?
O3 C1 1.273(3) . ?
O4 C1 1.269(3) . ?
O5 C8 1.265(3) . ?
O6 C8 1.271(3) . ?
O7 N9 1.280(3) . ?
O8 N9 1.273(3) . ?
O9 N9 1.215(3) . ?
O10 N10 1.255(3) . ?
O11 N10 1.236(3) . ?
O12 N10 1.240(3) . ?
N1 C19 1.339(3) . ?
N1 C20 1.340(3) . ?
N2 C19 1.328(3) . ?
N2 C22 1.341(3) . ?
N3 C18 1.336(3) . ?
N3 C15 1.345(3) . ?
N4 C15 1.330(3) . ?
N4 C16 1.342(3) . ?
N5 C24 1.335(3) . ?
N5 C23 1.336(3) . ?
N6 C23 1.336(3) . ?
N6 C26 1.343(4) . ?
N7 C27 1.338(3) . ?
N7 C28 1.340(3) . ?
N8 C30 1.339(3) . ?
N8 C27 1.340(3) . ?
C1 C2 1.485(3) . ?
C2 C3 1.392(3) . ?
C2 C7 1.395(3) . ?
C3 C4 1.385(4) . ?
C3 H3 0.9500 . ?
C4 C5 1.377(4) . ?
C4 H4 0.9500 . ?
C5 C6 1.380(4) . ?
C6 C7 1.388(4) . ?
C6 H6 0.9500 . ?
C7 H7 0.9500 . ?
C8 C9 1.488(3) . ?
C9 C10 1.391(4) . ?
C9 C14 1.393(4) . ?
C10 C11 1.388(4) . ?
C10 H10 0.9500 . ?
C11 C12 1.382(4) . ?
C11 H11 0.9500 . ?
C12 C13 1.377(4) . ?
C13 C14 1.386(4) . ?
C13 H13 0.9500 . ?
O13 H2 0.87(5) . ?
O13 H1 0.89(4) . ?
C14 H14 0.9500 . ?
C15 C15 1.500(5) 5_666 ?
C16 C17 1.380(4) . ?
C16 H16 0.9500 . ?
C17 C18 1.381(4) . ?
C17 H17 0.9500 . ?
C18 H18 0.9500 . ?
C19 C19 1.506(5) 5_665 ?
C20 C21 1.384(4) . ?
C20 H20 0.9500 . ?
C21 C22 1.378(4) . ?
C21 H21 0.9500 . ?
C22 H22 0.9500 . ?
C23 C23 1.496(5) 2_565 ?
C24 C25 1.379(4) . ?
C24 H24 0.9500 . ?
C25 C26 1.376(4) . ?
C25 H25 0.9500 . ?
C26 H26 0.9500 . ?
C27 C27 1.501(5) 2 ?
C28 C29 1.379(4) . ?
C28 H28 0.9500 . ?
C29 C30 1.380(4) . ?
C29 H29 0.9500 . ?
C30 H30 0.9500 . ?
